data_7213483
loop_
_publ_author_name
'Nicoletti, Daniel'
'Ghini, Alberto A.'
'Baggio, Ricardo F.'
'Garland, M. Teresa'
'Burton, Gerardo'

_publ_section_title
;
 Rearrangement of 18-iodo- and 20-iodopregnanes mediated by iodosyl
 derivatives&#x200A;
;
_journal_issue 13
_journal_name_full 'Journal of the Chemical Society, Perkin Transactions 1'
_journal_page_first 1511
_journal_paper_doi 10.1039/b102688g
_journal_year 2001
_chemical_formula_moiety 'C21 H31 I O'
_chemical_formula_sum 'C21 H31 I O'
_chemical_formula_weight 426.36
_chemical_name_systematic
; 
(20S)-20-iodo-4-pregnen-3-one  
;
_space_group_IT_number 19
_symmetry_cell_setting orthorhombic
_symmetry_space_group_name_Hall 'P 2ac 2ab'
_symmetry_space_group_name_H-M 'P 21 21 21'
_atom_sites_solution_hydrogens geom
_atom_sites_solution_primary direct
_atom_sites_solution_secondary difmap
_audit_creation_method SHELXL-97
_cell_angle_alpha 90.00
_cell_angle_beta 90.00
_cell_angle_gamma 90.00
_cell_formula_units_Z 4
_cell_length_a 6.6963(19)
_cell_length_b 11.819(3)
_cell_length_c 24.686(7)
_cell_measurement_reflns_used 25
_cell_measurement_temperature 293(2)
_cell_measurement_theta_max 12.5
_cell_measurement_theta_min 7.5
_cell_volume 1953.7(9)
_computing_cell_refinement 'Siemens P3/P4-PC version V4.27 (1991)'
_computing_data_collection 'Siemens P3/P4-PC version V4.27 (1991)'
_computing_data_reduction 'XDISK in SHELXTL/PC(Sheldrick,1994)'
_computing_molecular_graphics 'XP in SHELXTL/PC(Sheldrick,1994)'
_computing_publication_material
;
PARST (Nardelli, 1983) and CSD (Allen, Kennard & Taylor, 1993)
;
_computing_structure_refinement 'SHELXL-97 (Sheldrick, 1997)'
_computing_structure_solution 'SHELXS-97 (Sheldrick, 1997)'
_diffrn_ambient_temperature 293(2)
_diffrn_measured_fraction_theta_full 0.999
_diffrn_measured_fraction_theta_max 0.999
_diffrn_measurement_device_type 'Siemens R3m'
_diffrn_measurement_method \w/2\q
_diffrn_radiation_monochromator graphite
_diffrn_radiation_source 'fine-focus sealed tube'
_diffrn_radiation_type MoK\a
_diffrn_radiation_wavelength 0.71073
_diffrn_reflns_av_R_equivalents 0.0424
_diffrn_reflns_av_sigmaI/netI 0.0586
_diffrn_reflns_limit_h_max 7
_diffrn_reflns_limit_h_min -3
_diffrn_reflns_limit_k_max 14
_diffrn_reflns_limit_k_min 0
_diffrn_reflns_limit_l_max 29
_diffrn_reflns_limit_l_min 0
_diffrn_reflns_number 2191
_diffrn_reflns_theta_full 24.97
_diffrn_reflns_theta_max 24.97
_diffrn_reflns_theta_min 1.65
_diffrn_standards_decay_% <2
_diffrn_standards_interval_count 98
_diffrn_standards_number 2
_exptl_absorpt_coefficient_mu 1.643
_exptl_absorpt_correction_T_max 0.82
_exptl_absorpt_correction_T_min 0.53
_exptl_absorpt_correction_type psi-scan
_exptl_crystal_colour colorless
_exptl_crystal_density_diffrn 1.450
_exptl_crystal_density_method 'not measured'
_exptl_crystal_description plates
_exptl_crystal_F_000 872
_exptl_crystal_size_max 0.42
_exptl_crystal_size_mid 0.35
_exptl_crystal_size_min 0.08
_refine_diff_density_max 0.375
_refine_diff_density_min -0.573
_refine_diff_density_rms 0.139
_refine_ls_abs_structure_details 'Flack H D (1983), Acta Cryst. A39, 876-881'
_refine_ls_abs_structure_Flack -0.01(8)
_refine_ls_extinction_method none
_refine_ls_goodness_of_fit_ref 1.063
_refine_ls_hydrogen_treatment riding
_refine_ls_matrix_type full
_refine_ls_number_parameters 212
_refine_ls_number_reflns 2071
_refine_ls_number_restraints 26
_refine_ls_restrained_S_all 1.060
_refine_ls_R_factor_all 0.1100
_refine_ls_R_factor_gt 0.0561
_refine_ls_shift/su_max 0.163
_refine_ls_shift/su_mean 0.030
_refine_ls_structure_factor_coef Fsqd
_refine_ls_weighting_details 'w=1/[\s^2^(Fo^2^)+(0.0922P)^2^+0.0000P] where P=(Fo^2^+2Fc^2^)/3'
_refine_ls_weighting_scheme calc
_refine_ls_wR_factor_gt 0.1443
_refine_ls_wR_factor_ref 0.1748
_reflns_number_gt 1198
_reflns_number_total 2071
_reflns_threshold_expression >2sigma(I)
_cod_data_source_file b102688gsup1.cif
_cod_data_source_block 20S-iodo
_cod_depositor_comments
;
The following automatic conversions were performed:

'_refine_ls_weighting_scheme' value 'calc
w=1/[\s^2^(Fo^2^)+(0.0922P)^2^+0.0000P] where P=(Fo^2^+2Fc^2^)/3' was
changed to 'calc'. New tag '_refine_ls_weighting_details' was
created. The value of the new tag was set to
'w=1/[\s^2^(Fo^2^)+(0.0922P)^2^+0.0000P] where P=(Fo^2^+2Fc^2^)/3'.

Automatic conversion script
Id: cif_fix_values 3143 2015-03-26 13:38:13Z robertas 
;
_cod_original_cell_volume 1953.7(10)
_cod_database_code 7213483

loop_
_symmetry_equiv_pos_as_xyz
'x, y, z'
'-x+1/2, -y, z+1/2'
'-x, y+1/2, -z+1/2'
'x+1/2, -y+1/2, -z'

loop_
_atom_site_label
_atom_site_type_symbol
_atom_site_fract_x
_atom_site_fract_y
_atom_site_fract_z
_atom_site_U_iso_or_equiv
_atom_site_adp_type
_atom_site_occupancy
_atom_site_calc_flag
_atom_site_refinement_flags
C1 C 1.4517(18) 0.4673(17) 0.5849(4) 0.092(5) Uani 1 d .
H1D H 1.5313 0.5331 0.5941 0.110 Uiso 1 calc R
H1E H 1.5358 0.4011 0.5892 0.110 Uiso 1 calc R
C2 C 1.388(2) 0.4765(14) 0.5245(4) 0.096(5) Uani 1 d .
H2B H 1.3202 0.5479 0.5186 0.115 Uiso 1 calc R
H2C H 1.5060 0.4750 0.5016 0.115 Uiso 1 calc R
C3 C 1.252(2) 0.3807(11) 0.5092(4) 0.082(5) Uani 1 d .
C4 C 1.130(2) 0.3358(11) 0.5520(4) 0.079(4) Uani 1 d .
H4C H 1.0402 0.2787 0.5430 0.095 Uiso 1 calc R
C5 C 1.134(2) 0.3697(8) 0.6037(4) 0.059(3) Uani 1 d .
C6 C 0.984(2) 0.3259(12) 0.6426(4) 0.080(4) Uani 1 d .
H6B H 0.8846 0.3840 0.6487 0.095 Uiso 1 calc R
H6C H 0.9175 0.2614 0.6265 0.095 Uiso 1 calc R
C7 C 1.070(2) 0.2904(10) 0.6968(4) 0.069(4) Uani 1 d .
H7B H 1.1524 0.2237 0.6920 0.083 Uiso 1 calc R
H7C H 0.9617 0.2710 0.7212 0.083 Uiso 1 calc R
C8 C 1.1947(15) 0.3850(8) 0.7216(4) 0.047(3) Uani 1 d .
H8C H 1.1066 0.4497 0.7283 0.057 Uiso 1 calc R
C9 C 1.3571(16) 0.4223(8) 0.6818(4) 0.051(3) Uani 1 d .
H9C H 1.4402 0.3554 0.6754 0.061 Uiso 1 calc R
C10 C 1.2770(15) 0.4588(8) 0.6249(4) 0.049(3) Uani 1 d .
C11 C 1.4962(19) 0.5114(10) 0.7068(4) 0.066(4) Uani 1 d .
H11B H 1.6065 0.5250 0.6821 0.079 Uiso 1 calc R
H11C H 1.4233 0.5818 0.7108 0.079 Uiso 1 calc R
C12 C 1.5808(16) 0.4762(12) 0.7625(4) 0.064(4) Uani 1 d .
H12A H 1.6586 0.5381 0.7774 0.077 Uiso 1 calc R
H12B H 1.6689 0.4118 0.7580 0.077 Uiso 1 calc R
C13 C 1.4135(14) 0.4454(8) 0.8020(4) 0.050(3) Uani 1 d .
C14 C 1.2905(16) 0.3518(9) 0.7746(4) 0.054(3) Uani 1 d .
H14C H 1.3851 0.2912 0.7660 0.065 Uiso 1 calc R
C15 C 1.157(2) 0.3057(12) 0.8193(4) 0.079(4) Uani 1 d .
H15A H 1.0353 0.3497 0.8223 0.095 Uiso 1 calc R
H15B H 1.1227 0.2273 0.8126 0.095 Uiso 1 calc R
C16 C 1.2836(18) 0.3168(12) 0.8705(5) 0.072(4) Uani 1 d .
H16B H 1.3187 0.2425 0.8842 0.087 Uiso 1 calc R
H16C H 1.2096 0.3567 0.8983 0.087 Uiso 1 calc R
C17 C 1.4761(17) 0.3841(8) 0.8552(4) 0.050(3) Uani 1 d .
H17C H 1.5807 0.3293 0.8462 0.060 Uiso 1 calc R
C18 C 1.289(2) 0.5498(10) 0.8161(5) 0.077(4) Uani 1 d .
H18C H 1.3735 0.6056 0.8329 0.115 Uiso 1 calc R
H18D H 1.1846 0.5289 0.8407 0.115 Uiso 1 calc R
H18E H 1.2322 0.5807 0.7837 0.115 Uiso 1 calc R
C19 C 1.161(2) 0.5717(9) 0.6283(5) 0.077(5) Uani 1 d .
H19A H 1.0487 0.5630 0.6520 0.116 Uiso 1 calc R
H19B H 1.1159 0.5927 0.5928 0.116 Uiso 1 calc R
H19C H 1.2479 0.6296 0.6422 0.116 Uiso 1 calc R
C20 C 1.5505(17) 0.4559(9) 0.9015(3) 0.063(4) Uani 1 d .
H20D H 1.4393 0.5040 0.9133 0.075 Uiso 1 calc R
C21 C 1.7294(18) 0.5337(11) 0.8905(5) 0.060(4) Uani 1 d .
H21D H 1.6912 0.5914 0.8651 0.090 Uiso 1 calc R
H21E H 1.8372 0.4901 0.8756 0.090 Uiso 1 calc R
H21F H 1.7717 0.5683 0.9237 0.090 Uiso 1 calc R
O22 O 1.2361(19) 0.3517(10) 0.4622(3) 0.110(4) Uani 1 d .
I23 I 1.6281(2) 0.34502(9) 0.96964(4) 0.0998(5) Uani 1 d .

loop_
_atom_site_aniso_label
_atom_site_aniso_U_11
_atom_site_aniso_U_22
_atom_site_aniso_U_33
_atom_site_aniso_U_23
_atom_site_aniso_U_13
_atom_site_aniso_U_12
C1 0.082(12) 0.136(14) 0.058(8) -0.018(10) 0.003(8) -0.019(11)
C2 0.097(11) 0.154(14) 0.037(7) 0.007(9) 0.042(9) -0.003(14)
C3 0.093(12) 0.074(10) 0.080(11) -0.004(9) -0.020(10) 0.029(10)
C4 0.101(11) 0.064(8) 0.072(8) -0.008(7) -0.016(10) 0.004(13)
C5 0.069(8) 0.046(7) 0.061(7) -0.010(6) 0.000(8) -0.006(9)
C6 0.080(10) 0.081(11) 0.077(9) -0.017(8) -0.013(9) -0.007(10)
C7 0.061(10) 0.086(9) 0.061(8) 0.002(7) -0.004(7) -0.012(8)
C8 0.046(8) 0.040(6) 0.056(7) -0.003(5) -0.006(6) 0.000(6)
C9 0.047(7) 0.042(6) 0.064(7) -0.011(5) -0.012(7) 0.004(7)
C10 0.048(7) 0.048(7) 0.052(7) -0.010(6) 0.010(6) 0.004(7)
C11 0.054(8) 0.084(10) 0.060(7) 0.000(7) 0.001(7) -0.031(9)
C12 0.053(9) 0.086(9) 0.055(7) -0.002(7) 0.016(6) -0.021(8)
C13 0.045(8) 0.048(7) 0.056(7) -0.013(6) 0.008(6) -0.001(7)
C14 0.059(8) 0.042(6) 0.062(7) -0.014(6) 0.000(6) -0.010(7)
C15 0.068(10) 0.087(10) 0.083(9) 0.020(8) 0.004(9) -0.025(9)
C16 0.080(11) 0.081(10) 0.055(7) 0.024(7) -0.003(7) -0.007(9)
C17 0.063(9) 0.038(6) 0.049(6) -0.002(5) 0.011(6) 0.000(7)
C18 0.100(12) 0.067(9) 0.064(8) 0.006(7) -0.014(8) 0.020(9)
C19 0.106(13) 0.066(8) 0.060(8) 0.002(6) -0.003(9) 0.028(10)
C20 0.074(10) 0.066(8) 0.048(7) 0.007(6) -0.011(7) 0.016(8)
C21 0.058(8) 0.081(9) 0.043(6) -0.001(7) -0.002(6) -0.019(9)
O22 0.147(10) 0.131(9) 0.052(6) -0.034(6) -0.022(6) 0.059(9)
I23 0.1350(10) 0.0899(7) 0.0744(6) 0.0130(6) -0.0193(8) -0.0005(10)

loop_
_atom_type_symbol
_atom_type_description
_atom_type_scat_dispersion_real
_atom_type_scat_dispersion_imag
_atom_type_scat_source
C C 0.0033 0.0016 'International Tables Vol C Tables 4.2.6.8 and 6.1.1.4'
H H 0.0000 0.0000 'International Tables Vol C Tables 4.2.6.8 and 6.1.1.4'
O O 0.0106 0.0060 'International Tables Vol C Tables 4.2.6.8 and 6.1.1.4'
I I -0.4742 1.8119 'International Tables Vol C Tables 4.2.6.8 and 6.1.1.4'

loop_
_geom_angle_atom_site_label_1
_geom_angle_atom_site_label_2
_geom_angle_atom_site_label_3
_geom_angle
C2 C1 C10 114.4(10)
C3 C2 C1 110.8(11)
O22 C3 C4 123.2(12)
O22 C3 C2 120.4(13)
C4 C3 C2 116.0(10)
C5 C4 C3 125.3(12)
C4 C5 C10 123.5(11)
C4 C5 C6 119.9(11)
C10 C5 C6 116.5(9)
C7 C6 C5 114.4(11)
C6 C7 C8 111.0(10)
C14 C8 C7 113.0(8)
C14 C8 C9 109.2(8)
C7 C8 C9 110.1(8)
C11 C9 C10 112.4(8)
C11 C9 C8 111.8(8)
C10 C9 C8 114.3(8)
C5 C10 C19 107.7(9)
C5 C10 C9 109.6(8)
C19 C10 C9 111.2(8)
C5 C10 C1 107.7(10)
C19 C10 C1 111.1(11)
C9 C10 C1 109.5(8)
C12 C11 C9 113.3(9)
C11 C12 C13 111.3(9)
C17 C13 C12 116.8(8)
C17 C13 C18 109.3(8)
C12 C13 C18 110.5(9)
C17 C13 C14 100.4(7)
C12 C13 C14 106.5(8)
C18 C13 C14 113.0(9)
C8 C14 C15 118.2(9)
C8 C14 C13 115.0(8)
C15 C14 C13 104.7(8)
C16 C15 C14 104.1(9)
C15 C16 C17 107.6(9)
C20 C17 C13 117.8(7)
C20 C17 C16 112.1(9)
C13 C17 C16 102.6(8)
C21 C20 C17 117.4(9)
C21 C20 I23 108.0(7)
C17 C20 I23 108.9(6)

loop_
_geom_bond_atom_site_label_1
_geom_bond_atom_site_label_2
_geom_bond_distance
C1 C2 1.555(9)
C1 C10 1.535(9)
C2 C3 1.502(9)
C3 O22 1.215(9)
C3 C4 1.438(9)
C4 C5 1.339(9)
C5 C10 1.515(9)
C5 C6 1.483(9)
C6 C7 1.514(9)
C7 C8 1.524(9)
C8 C14 1.510(9)
C8 C9 1.531(9)
C9 C11 1.535(9)
C9 C10 1.563(9)
C10 C19 1.545(9)
C11 C12 1.545(9)
C12 C13 1.530(9)
C13 C17 1.556(9)
C13 C18 1.528(9)
C13 C14 1.536(9)
C14 C15 1.520(9)
C15 C16 1.525(9)
C16 C17 1.561(9)
C17 C20 1.509(9)
C20 C21 1.534(9)
C20 I23 2.195(8)

loop_
_geom_hbond_atom_site_label_D
_geom_hbond_atom_site_label_H
_geom_hbond_atom_site_label_A
_geom_hbond_distance_DH
_geom_hbond_distance_HA
_geom_hbond_distance_DA
_geom_hbond_angle_DHA
_geom_hbond_site_symmetry_A
C4 H4C O22 0.93(.01) 2.557(.013) 3.46(.02) 164.(1.) 4_456
C20 H20D O22 0.98(.01) 2.397(.012) 3.33(.02) 159.(1.) 2_765

loop_
_geom_torsion_atom_site_label_1
_geom_torsion_atom_site_label_2
_geom_torsion_atom_site_label_3
_geom_torsion_atom_site_label_4
_geom_torsion
C10 C1 C2 C3 -54.3(19)
C1 C2 C3 O22 -156.8(14)
C1 C2 C3 C4 29.6(19)
O22 C3 C4 C5 -176.1(14)
C2 C3 C4 C5 -3(2)
C3 C4 C5 C10 -2(2)
C3 C4 C5 C6 173.0(13)
C4 C5 C6 C7 135.4(13)
C10 C5 C6 C7 -49.0(16)
C5 C6 C7 C8 52.7(15)
C6 C7 C8 C14 -177.6(10)
C6 C7 C8 C9 -55.1(13)
C14 C8 C9 C11 -51.1(11)
C7 C8 C9 C11 -175.7(10)
C14 C8 C9 C10 179.9(8)
C7 C8 C9 C10 55.2(11)
C4 C5 C10 C19 99.5(14)
C6 C5 C10 C19 -75.9(13)
C4 C5 C10 C9 -139.5(13)
C6 C5 C10 C9 45.2(13)
C4 C5 C10 C1 -20.4(17)
C6 C5 C10 C1 164.2(11)
C11 C9 C10 C5 -177.6(10)
C8 C9 C10 C5 -48.9(11)
C11 C9 C10 C19 -58.7(13)
C8 C9 C10 C19 70.0(11)
C11 C9 C10 C1 64.4(13)
C8 C9 C10 C1 -166.8(11)
C2 C1 C10 C5 47.9(17)
C2 C1 C10 C19 -69.7(17)
C2 C1 C10 C9 167.1(12)
C10 C9 C11 C12 -178.9(10)
C8 C9 C11 C12 51.1(14)
C9 C11 C12 C13 -54.6(15)
C11 C12 C13 C17 167.2(9)
C11 C12 C13 C18 -67.0(13)
C11 C12 C13 C14 56.1(12)
C7 C8 C14 C15 -53.9(14)
C9 C8 C14 C15 -176.8(10)
C7 C8 C14 C13 -178.4(10)
C9 C8 C14 C13 58.6(11)
C17 C13 C14 C8 177.0(9)
C12 C13 C14 C8 -60.8(12)
C18 C13 C14 C8 60.7(12)
C17 C13 C14 C15 45.5(11)
C12 C13 C14 C15 167.7(10)
C18 C13 C14 C15 -70.7(12)
C8 C14 C15 C16 -162.7(10)
C13 C14 C15 C16 -33.1(14)
C14 C15 C16 C17 7.5(15)
C12 C13 C17 C20 82.5(13)
C18 C13 C17 C20 -43.9(14)
C14 C13 C17 C20 -162.9(10)
C12 C13 C17 C16 -153.9(10)
C18 C13 C17 C16 79.7(11)
C14 C13 C17 C16 -39.3(10)
C15 C16 C17 C20 147.6(11)
C15 C16 C17 C13 20.2(13)
C13 C17 C20 C21 -56.5(14)
C16 C17 C20 C21 -175.3(10)
C13 C17 C20 I23 -179.6(7)
C16 C17 C20 I23 61.7(10)
